data_7052613
loop_
_publ_author_name
'Lee, Yu Jin'
'Kim, Eun Young'
'Kim, Soo Hyun'
'Jang, Seung Pyo'
'Lee, Tae Geum'
'Kim, Cheal'
'Kim, Sung-Jin'
'Kim, Youngmee'

_publ_section_title
;
 Synthesis, crystal structures, photoluminescence, and catalytic
 reactivity of novel coordination polymers (0-D, 1-D, 2-D to 3-D)
 constructed from cis-1,2-cyclohexanedicarboxylic acid and various
 bipyridyl ligands
;
_journal_issue 4
_journal_name_full 'New Journal of Chemistry'
_journal_page_first 833
_journal_paper_doi 10.1039/c0nj00869a
_journal_volume 35
_journal_year 2011
_chemical_formula_sum 'C60 H79 N5 O20 Zn4'
_chemical_formula_weight 1451.76
_chemical_name_systematic
;
?
;
_space_group_IT_number 2
_symmetry_cell_setting triclinic
_symmetry_space_group_name_Hall '-P 1'
_symmetry_space_group_name_H-M 'P -1'
_atom_sites_solution_hydrogens geom
_atom_sites_solution_primary direct
_atom_sites_solution_secondary difmap
_audit_creation_method SHELXTL
_cell_angle_alpha 93.765(2)
_cell_angle_beta 96.678(2)
_cell_angle_gamma 94.342(2)
_cell_formula_units_Z 1
_cell_length_a 5.6008(5)
_cell_length_b 13.9738(13)
_cell_length_c 20.9424(19)
_cell_measurement_reflns_used 2812
_cell_measurement_temperature 170(2)
_cell_measurement_theta_max 26.86
_cell_measurement_theta_min 2.36
_cell_volume 1618.7(3)
_computing_cell_refinement 'Bruker SMART'
_computing_data_collection 'Bruker SMART'
_computing_data_reduction 'Bruker SAINT'
_computing_molecular_graphics 'Bruker SHELXTL'
_computing_publication_material 'Bruker SHELXTL'
_computing_structure_refinement 'SHELXL-97 (Sheldrick, 1997)'
_computing_structure_solution 'SHELXS-97 (Sheldrick, 1990)'
_diffrn_ambient_temperature 170(2)
_diffrn_measured_fraction_theta_full 0.975
_diffrn_measured_fraction_theta_max 0.975
_diffrn_measurement_device_type 'CCD area detector'
_diffrn_measurement_method 'phi and omega scans'
_diffrn_radiation_monochromator graphite
_diffrn_radiation_source 'fine-focus sealed tube'
_diffrn_radiation_type MoK\a
_diffrn_radiation_wavelength 0.71073
_diffrn_reflns_av_R_equivalents 0.0518
_diffrn_reflns_av_sigmaI/netI 0.0864
_diffrn_reflns_limit_h_max 6
_diffrn_reflns_limit_h_min -6
_diffrn_reflns_limit_k_max 17
_diffrn_reflns_limit_k_min -16
_diffrn_reflns_limit_l_max 25
_diffrn_reflns_limit_l_min -15
_diffrn_reflns_number 9011
_diffrn_reflns_theta_full 26.00
_diffrn_reflns_theta_max 26.00
_diffrn_reflns_theta_min 1.47
_exptl_absorpt_coefficient_mu 1.540
_exptl_absorpt_correction_type none
_exptl_crystal_colour colorless
_exptl_crystal_density_diffrn 1.489
_exptl_crystal_density_method 'not measured'
_exptl_crystal_description block
_exptl_crystal_F_000 754
_exptl_crystal_size_max 0.10
_exptl_crystal_size_mid 0.10
_exptl_crystal_size_min 0.08
_refine_diff_density_max 1.177
_refine_diff_density_min -0.492
_refine_diff_density_rms 0.112
_refine_ls_extinction_method none
_refine_ls_goodness_of_fit_ref 0.966
_refine_ls_hydrogen_treatment mixed
_refine_ls_matrix_type full
_refine_ls_number_parameters 416
_refine_ls_number_reflns 6178
_refine_ls_number_restraints 28
_refine_ls_restrained_S_all 0.967
_refine_ls_R_factor_all 0.0631
_refine_ls_R_factor_gt 0.0461
_refine_ls_shift/su_max 0.003
_refine_ls_shift/su_mean 0.000
_refine_ls_structure_factor_coef Fsqd
_refine_ls_weighting_details 'calc w=1/[\s^2^(Fo^2^)+(0.0759P)^2^+0.0000P] where P=(Fo^2^+2Fc^2^)/3'
_refine_ls_weighting_scheme calc
_refine_ls_wR_factor_gt 0.1357
_refine_ls_wR_factor_ref 0.1398
_reflns_number_gt 4253
_reflns_number_total 6178
_reflns_threshold_expression >2sigma(I)
_cod_data_source_file c0nj00869a.txt
_cod_data_source_block 5
_cod_depositor_comments
;
The following automatic conversions were performed:
'_symmetry_cell_setting' value 'Triclinic' changed to 'triclinic'
according to '/home/saulius/struct/CIF-dictionaries/cif_core.dic'
dictionary named 'cif_core.dic' version 2.4.1 from 2010-06-29.

Automatic conversion script
Id: cif_fix_enum 1555 2011-01-17 13:19:09Z saulius 
;
_cod_original_sg_symbol_H-M P-1
_cod_database_code 7052613

loop_
_symmetry_equiv_pos_as_xyz
'x, y, z'
'-x, -y, -z'

loop_
_atom_site_label
_atom_site_type_symbol
_atom_site_fract_x
_atom_site_fract_y
_atom_site_fract_z
_atom_site_U_iso_or_equiv
_atom_site_adp_type
_atom_site_occupancy
_atom_site_symmetry_multiplicity
_atom_site_calc_flag
_atom_site_refinement_flags
_atom_site_disorder_assembly
_atom_site_disorder_group
Zn1 Zn -0.25945(8) 0.13750(3) 0.04429(2) 0.01877(16) Uani 1 1 d . . .
Zn2 Zn 0.65295(9) 0.88386(4) 0.47881(2) 0.02001(16) Uani 1 1 d . . .
O1 O -0.6156(5) 0.1166(2) 0.01123(15) 0.0240(7) Uani 1 1 d D . .
H1A H -0.655(8) 0.082(3) -0.0244(11) 0.029 Uiso 1 1 d D . .
H1B H -0.714(6) 0.110(3) 0.0395(16) 0.029 Uiso 1 1 d D . .
O11 O -0.2439(5) 0.0157(2) 0.09095(14) 0.0212(7) Uani 1 1 d . . .
O12 O 0.1152(5) 0.0963(2) 0.11182(14) 0.0246(7) Uani 1 1 d . . .
O13 O 0.1403(5) -0.1012(2) 0.03665(14) 0.0228(7) Uani 1 1 d . . .
O14 O 0.0962(7) -0.2589(2) 0.04364(18) 0.0451(10) Uani 1 1 d . . .
O21 O 0.9668(5) 0.8562(2) 0.51819(15) 0.0265(7) Uani 1 1 d . . .
O22 O 0.8003(7) 0.7191(3) 0.5427(2) 0.0596(12) Uani 1 1 d . . .
O23 O 1.2564(6) 1.0290(2) 0.58669(15) 0.0283(8) Uani 1 1 d . . .
O24 O 1.5221(6) 0.9314(2) 0.55650(15) 0.0295(8) Uani 1 1 d . . .
N31 N -0.2734(6) 0.2562(3) 0.10283(17) 0.0206(8) Uani 1 1 d . . .
N32 N 0.3819(6) 0.7976(3) 0.42799(17) 0.0215(8) Uani 1 1 d . . .
C11 C -0.0218(8) 0.0238(3) 0.1179(2) 0.0193(10) Uani 1 1 d . . .
C12 C 0.0538(7) -0.0555(3) 0.1611(2) 0.0205(10) Uani 1 1 d . . .
H12 H -0.0350 -0.0482 0.1996 0.025 Uiso 1 1 calc R . .
C13 C -0.0241(8) -0.1567(3) 0.1297(2) 0.0207(10) Uiso 1 1 d . . .
H13 H -0.2037 -0.1613 0.1196 0.025 Uiso 1 1 calc R . .
C14 C 0.0363(8) -0.2326(3) 0.1763(2) 0.0286(11) Uiso 1 1 d . . .
H14A H -0.0049 -0.2973 0.1538 0.034 Uiso 1 1 calc R . .
H14B H -0.0622 -0.2266 0.2124 0.034 Uiso 1 1 calc R . .
C15 C 0.3022(9) -0.2222(4) 0.2028(3) 0.0398(13) Uani 1 1 d . . .
H15A H 0.4000 -0.2369 0.1676 0.048 Uiso 1 1 calc R . .
H15B H 0.3324 -0.2691 0.2357 0.048 Uiso 1 1 calc R . .
C16 C 0.3799(9) -0.1205(4) 0.2332(2) 0.0353(12) Uani 1 1 d . . .
H16A H 0.2975 -0.1090 0.2720 0.042 Uiso 1 1 calc R . .
H16B H 0.5559 -0.1148 0.2470 0.042 Uiso 1 1 calc R . .
C17 C 0.3205(8) -0.0445(3) 0.1866(2) 0.0262(11) Uani 1 1 d . . .
H17A H 0.4174 -0.0509 0.1501 0.031 Uiso 1 1 calc R . .
H17B H 0.3626 0.0203 0.2088 0.031 Uiso 1 1 calc R . .
C18 C 0.0787(8) -0.1759(3) 0.0657(2) 0.0245(10) Uani 1 1 d . . .
C21 C 0.9681(8) 0.7819(4) 0.5499(2) 0.0272(11) Uani 1 1 d . . .
C22 C 1.1898(8) 0.7762(3) 0.5991(2) 0.0227(10) Uani 1 1 d . . .
H22 H 1.3231 0.7550 0.5751 0.027 Uiso 1 1 calc R . .
C23 C 1.2728(8) 0.8770(3) 0.6330(2) 0.0199(10) Uani 1 1 d . . .
H23 H 1.4197 0.8685 0.6634 0.024 Uiso 1 1 calc R . .
C24 C 1.0821(9) 0.9103(3) 0.6754(2) 0.0268(11) Uani 1 1 d . . .
H24A H 1.1369 0.9745 0.6972 0.032 Uiso 1 1 calc R . .
H24B H 0.9279 0.9155 0.6480 0.032 Uiso 1 1 calc R . .
C25 C 1.0435(10) 0.8377(4) 0.7262(2) 0.0383(13) Uani 1 1 d . . .
H25A H 1.1941 0.8373 0.7560 0.046 Uiso 1 1 calc R . .
H25B H 0.9155 0.8579 0.7517 0.046 Uiso 1 1 calc R . .
C26 C 0.9718(10) 0.7364(4) 0.6949(3) 0.0388(13) Uani 1 1 d . . .
H26A H 0.8095 0.7347 0.6702 0.047 Uiso 1 1 calc R . .
H26B H 0.9630 0.6908 0.7289 0.047 Uiso 1 1 calc R . .
C27 C 1.1507(9) 0.7043(3) 0.6498(2) 0.0316(12) Uani 1 1 d . . .
H27A H 1.0901 0.6408 0.6278 0.038 Uiso 1 1 calc R . .
H27B H 1.3072 0.6969 0.6755 0.038 Uiso 1 1 calc R . .
C28 C 1.3506(8) 0.9498(3) 0.5878(2) 0.0209(10) Uani 1 1 d . . .
C31 C -0.4473(8) 0.2569(3) 0.1419(2) 0.0263(11) Uani 1 1 d . . .
H31 H -0.5520 0.2002 0.1421 0.032 Uiso 1 1 calc R . .
C32 C -0.4802(8) 0.3355(4) 0.1813(2) 0.0315(12) Uani 1 1 d . . .
H32 H -0.6052 0.3323 0.2083 0.038 Uiso 1 1 calc R . .
C33 C -0.3312(8) 0.4202(3) 0.1821(2) 0.0292(11) Uani 1 1 d . . .
C34 C -0.1505(9) 0.4187(4) 0.1423(2) 0.0356(13) Uani 1 1 d . . .
H34 H -0.0419 0.4742 0.1419 0.043 Uiso 1 1 calc R . .
C35 C -0.1263(9) 0.3379(3) 0.1036(2) 0.0303(11) Uani 1 1 d . . .
H35 H -0.0021 0.3392 0.0763 0.036 Uiso 1 1 calc R . .
C36 C -0.3685(9) 0.5074(4) 0.2244(3) 0.0392(14) Uani 1 1 d . . .
H36A H -0.4967 0.4899 0.2514 0.047 Uiso 1 1 calc R . .
H36B H -0.4272 0.5575 0.1966 0.047 Uiso 1 1 calc R . .
C37 C -0.1456(8) 0.5505(3) 0.2686(2) 0.0255(11) Uani 1 1 d . . .
H37A H -0.0704 0.4991 0.2920 0.031 Uiso 1 1 calc R . .
H37B H -0.0266 0.5793 0.2424 0.031 Uiso 1 1 calc R . .
C38 C -0.2118(8) 0.6272(4) 0.3166(2) 0.0339(12) Uani 1 1 d . . .
H38A H -0.3147 0.6709 0.2928 0.041 Uiso 1 1 calc R . .
H38B H -0.3102 0.5953 0.3467 0.041 Uiso 1 1 calc R . .
C39 C -0.0069(8) 0.6864(3) 0.3552(2) 0.0254(11) Uani 1 1 d . . .
C310 C 0.0037(8) 0.7858(3) 0.3616(2) 0.0237(10) Uani 1 1 d . . .
H310 H -0.1233 0.8182 0.3408 0.028 Uiso 1 1 calc R . .
C311 C 0.1978(8) 0.8387(3) 0.3980(2) 0.0239(10) Uani 1 1 d . . .
H311 H 0.1996 0.9068 0.4018 0.029 Uiso 1 1 calc R . .
C312 C 0.3728(9) 0.7013(3) 0.4238(2) 0.0300(11) Uani 1 1 d . . .
H312 H 0.5003 0.6710 0.4462 0.036 Uiso 1 1 calc R . .
C313 C 0.1847(9) 0.6441(3) 0.3880(2) 0.0338(12) Uani 1 1 d . . .
H313 H 0.1861 0.5760 0.3857 0.041 Uiso 1 1 calc R . .
O1W O 0.6814(12) 0.4324(5) 0.9239(3) 0.0349(16) Uani 0.50 1 d PU . .
O2W O 0.2560(17) 0.4163(6) 0.9779(4) 0.068(3) Uani 0.50 1 d PU . .
N1S N 0.833(2) 0.5231(10) 0.4881(6) 0.094(4) Uani 0.50 1 d PDU . .
C1S C 0.710(3) 0.5320(12) 0.5250(7) 0.080(5) Uiso 0.50 1 d PD . .
C2S C 0.561(3) 0.5435(14) 0.5820(7) 0.120(7) Uani 0.50 1 d PDU . .
H2S1 H 0.4675 0.4825 0.5862 0.179 Uiso 0.50 1 calc PR . .
H2S2 H 0.4503 0.5938 0.5742 0.179 Uiso 0.50 1 calc PR . .
H2S3 H 0.6693 0.5615 0.6218 0.179 Uiso 0.50 1 calc PR . .

loop_
_atom_site_aniso_label
_atom_site_aniso_U_11
_atom_site_aniso_U_22
_atom_site_aniso_U_33
_atom_site_aniso_U_23
_atom_site_aniso_U_13
_atom_site_aniso_U_12
Zn1 0.0161(3) 0.0184(3) 0.0214(3) -0.0021(2) 0.0031(2) 0.0004(2)
Zn2 0.0180(3) 0.0195(3) 0.0217(3) -0.0007(2) 0.0010(2) 0.0006(2)
O1 0.0154(16) 0.031(2) 0.0240(18) -0.0044(15) 0.0023(14) -0.0004(14)
O11 0.0165(16) 0.0256(18) 0.0213(16) 0.0001(13) 0.0018(13) 0.0025(13)
O12 0.0252(17) 0.0220(18) 0.0260(17) 0.0001(14) 0.0069(14) -0.0050(14)
O13 0.0212(16) 0.0253(18) 0.0226(17) 0.0001(14) 0.0061(13) 0.0026(13)
O14 0.066(3) 0.027(2) 0.044(2) -0.0091(17) 0.018(2) 0.0078(19)
O21 0.0209(17) 0.033(2) 0.0261(18) 0.0059(15) 0.0031(14) 0.0029(14)
O22 0.050(3) 0.045(3) 0.074(3) 0.015(2) -0.026(2) -0.020(2)
O23 0.0320(19) 0.0221(18) 0.0323(19) 0.0041(14) 0.0079(15) 0.0051(15)
O24 0.0235(17) 0.038(2) 0.0269(18) -0.0038(15) 0.0080(15) -0.0005(15)
N31 0.0190(19) 0.019(2) 0.022(2) -0.0059(16) 0.0011(16) -0.0017(16)
N32 0.022(2) 0.021(2) 0.021(2) -0.0029(16) 0.0046(16) 0.0009(16)
C11 0.021(2) 0.021(2) 0.015(2) -0.0031(18) 0.0058(18) -0.0003(19)
C12 0.017(2) 0.026(3) 0.019(2) -0.0016(19) 0.0042(18) 0.0011(19)
C15 0.034(3) 0.045(3) 0.042(3) 0.019(3) 0.000(2) 0.010(3)
C16 0.027(3) 0.049(4) 0.029(3) 0.012(3) -0.002(2) 0.003(2)
C17 0.017(2) 0.035(3) 0.024(3) 0.001(2) -0.0016(19) 0.000(2)
C18 0.016(2) 0.028(3) 0.028(3) -0.003(2) -0.0030(19) 0.004(2)
C21 0.021(2) 0.028(3) 0.031(3) -0.006(2) 0.004(2) 0.001(2)
C22 0.021(2) 0.021(2) 0.026(2) -0.002(2) 0.0014(19) 0.0038(19)
C23 0.019(2) 0.021(2) 0.019(2) 0.0013(19) -0.0004(18) 0.0011(19)
C24 0.031(3) 0.030(3) 0.021(2) 0.004(2) 0.008(2) 0.003(2)
C25 0.045(3) 0.046(3) 0.026(3) 0.005(2) 0.012(2) 0.001(3)
C26 0.040(3) 0.037(3) 0.042(3) 0.016(3) 0.011(3) 0.000(2)
C27 0.033(3) 0.026(3) 0.036(3) 0.008(2) 0.002(2) 0.003(2)
C28 0.018(2) 0.024(3) 0.019(2) -0.0020(19) 0.0004(19) -0.0034(19)
C31 0.021(2) 0.024(3) 0.032(3) -0.007(2) 0.006(2) -0.008(2)
C32 0.023(3) 0.040(3) 0.030(3) -0.010(2) 0.006(2) 0.000(2)
C33 0.024(2) 0.027(3) 0.033(3) -0.009(2) -0.006(2) 0.005(2)
C34 0.040(3) 0.023(3) 0.042(3) -0.006(2) 0.007(3) -0.009(2)
C35 0.033(3) 0.026(3) 0.031(3) -0.006(2) 0.012(2) -0.007(2)
C36 0.033(3) 0.030(3) 0.050(3) -0.017(3) -0.002(3) 0.005(2)
C37 0.025(2) 0.024(3) 0.026(3) -0.004(2) 0.001(2) 0.003(2)
C38 0.025(3) 0.032(3) 0.040(3) -0.018(2) -0.002(2) 0.003(2)
C39 0.022(2) 0.030(3) 0.023(2) -0.007(2) 0.003(2) 0.000(2)
C310 0.023(2) 0.025(3) 0.023(2) 0.000(2) 0.004(2) 0.004(2)
C311 0.025(2) 0.023(3) 0.023(2) 0.001(2) 0.001(2) 0.002(2)
C312 0.028(3) 0.025(3) 0.035(3) -0.002(2) -0.005(2) 0.008(2)
C313 0.033(3) 0.018(3) 0.046(3) -0.009(2) -0.003(2) 0.002(2)
O1W 0.036(2) 0.032(2) 0.036(2) 0.0043(17) 0.0005(17) 0.0045(17)
O2W 0.070(3) 0.063(3) 0.069(3) 0.0008(19) 0.0098(19) 0.0000(19)
N1S 0.095(5) 0.092(5) 0.094(5) 0.005(2) 0.011(2) 0.004(2)
C2S 0.119(7) 0.117(7) 0.122(7) 0.010(2) 0.012(2) 0.010(2)

loop_
_atom_type_symbol
_atom_type_description
_atom_type_scat_dispersion_real
_atom_type_scat_dispersion_imag
_atom_type_scat_source
C C 0.0033 0.0016 'International Tables Vol C Tables 4.2.6.8 and 6.1.1.4'
H H 0.0000 0.0000 'International Tables Vol C Tables 4.2.6.8 and 6.1.1.4'
N N 0.0061 0.0033 'International Tables Vol C Tables 4.2.6.8 and 6.1.1.4'
O O 0.0106 0.0060 'International Tables Vol C Tables 4.2.6.8 and 6.1.1.4'
Zn Zn 0.2839 1.4301 'International Tables Vol C Tables 4.2.6.8 and 6.1.1.4'

loop_
_geom_angle_atom_site_label_1
_geom_angle_atom_site_label_2
_geom_angle_atom_site_label_3
_geom_angle
_geom_angle_site_symmetry_1
_geom_angle_site_symmetry_3
_geom_angle_publ_flag
O13 Zn1 N31 138.90(14) 2 . ?
O13 Zn1 O11 102.69(12) 2 . ?
N31 Zn1 O11 113.64(13) . . ?
O13 Zn1 O1 96.80(12) 2 . ?
N31 Zn1 O1 97.80(13) . . ?
O11 Zn1 O1 96.06(12) . . ?
O21 Zn2 O24 98.67(13) . 1_455 ?
O21 Zn2 O23 100.95(13) . 2_776 ?
O24 Zn2 O23 121.72(13) 1_455 2_776 ?
O21 Zn2 N32 131.16(14) . . ?
O24 Zn2 N32 105.25(14) 1_455 . ?
O23 Zn2 N32 101.50(14) 2_776 . ?
Zn1 O1 H1A 117(3) . . ?
Zn1 O1 H1B 117(3) . . ?
H1A O1 H1B 115(5) . . ?
C11 O11 Zn1 101.8(3) . . ?
C18 O13 Zn1 111.2(3) . 2 ?
C21 O21 Zn2 115.0(3) . . ?
C28 O23 Zn2 117.1(3) . 2_776 ?
C28 O24 Zn2 152.6(3) . 1_655 ?
C31 N31 C35 117.3(4) . . ?
C31 N31 Zn1 118.1(3) . . ?
C35 N31 Zn1 124.5(3) . . ?
C311 N32 C312 117.9(4) . . ?
C311 N32 Zn2 118.1(3) . . ?
C312 N32 Zn2 124.0(3) . . ?
O12 C11 O11 120.8(4) . . ?
O12 C11 C12 122.5(4) . . ?
O11 C11 C12 116.6(4) . . ?
C17 C12 C13 111.6(4) . . ?
C17 C12 C11 113.1(4) . . ?
C13 C12 C11 112.9(3) . . ?
C17 C12 H12 106.2 . . ?
C13 C12 H12 106.2 . . ?
C11 C12 H12 106.2 . . ?
C14 C13 C12 111.0(4) . . ?
C14 C13 C18 111.7(4) . . ?
C12 C13 C18 112.6(4) . . ?
C14 C13 H13 107.0 . . ?
C12 C13 H13 107.0 . . ?
C18 C13 H13 107.0 . . ?
C13 C14 C15 111.5(4) . . ?
C13 C14 H14A 109.3 . . ?
C15 C14 H14A 109.3 . . ?
C13 C14 H14B 109.3 . . ?
C15 C14 H14B 109.3 . . ?
H14A C14 H14B 108.0 . . ?
C14 C15 C16 111.3(4) . . ?
C14 C15 H15A 109.4 . . ?
C16 C15 H15A 109.4 . . ?
C14 C15 H15B 109.4 . . ?
C16 C15 H15B 109.4 . . ?
H15A C15 H15B 108.0 . . ?
C17 C16 C15 111.9(4) . . ?
C17 C16 H16A 109.2 . . ?
C15 C16 H16A 109.2 . . ?
C17 C16 H16B 109.2 . . ?
C15 C16 H16B 109.2 . . ?
H16A C16 H16B 107.9 . . ?
C16 C17 C12 110.5(4) . . ?
C16 C17 H17A 109.5 . . ?
C12 C17 H17A 109.5 . . ?
C16 C17 H17B 109.5 . . ?
C12 C17 H17B 109.5 . . ?
H17A C17 H17B 108.1 . . ?
O14 C18 O13 122.8(4) . . ?
O14 C18 C13 121.0(4) . . ?
O13 C18 C13 116.2(4) . . ?
O22 C21 O21 122.3(5) . . ?
O22 C21 C22 121.7(5) . . ?
O21 C21 C22 116.0(4) . . ?
C21 C22 C27 113.7(4) . . ?
C21 C22 C23 110.2(4) . . ?
C27 C22 C23 109.6(4) . . ?
C21 C22 H22 107.7 . . ?
C27 C22 H22 107.7 . . ?
C23 C22 H22 107.7 . . ?
C28 C23 C24 114.3(4) . . ?
C28 C23 C22 113.6(4) . . ?
C24 C23 C22 110.1(4) . . ?
C28 C23 H23 106.0 . . ?
C24 C23 H23 106.0 . . ?
C22 C23 H23 106.0 . . ?
C25 C24 C23 109.9(4) . . ?
C25 C24 H24A 109.7 . . ?
C23 C24 H24A 109.7 . . ?
C25 C24 H24B 109.7 . . ?
C23 C24 H24B 109.7 . . ?
H24A C24 H24B 108.2 . . ?
C26 C25 C24 111.5(4) . . ?
C26 C25 H25A 109.3 . . ?
C24 C25 H25A 109.3 . . ?
C26 C25 H25B 109.3 . . ?
C24 C25 H25B 109.3 . . ?
H25A C25 H25B 108.0 . . ?
C25 C26 C27 112.0(4) . . ?
C25 C26 H26A 109.2 . . ?
C27 C26 H26A 109.2 . . ?
C25 C26 H26B 109.2 . . ?
C27 C26 H26B 109.2 . . ?
H26A C26 H26B 107.9 . . ?
C26 C27 C22 112.1(4) . . ?
C26 C27 H27A 109.2 . . ?
C22 C27 H27A 109.2 . . ?
C26 C27 H27B 109.2 . . ?
C22 C27 H27B 109.2 . . ?
H27A C27 H27B 107.9 . . ?
O24 C28 O23 122.7(4) . . ?
O24 C28 C23 117.7(4) . . ?
O23 C28 C23 119.4(4) . . ?
N31 C31 C32 122.9(4) . . ?
N31 C31 H31 118.5 . . ?
C32 C31 H31 118.5 . . ?
C31 C32 C33 120.3(4) . . ?
C31 C32 H32 119.9 . . ?
C33 C32 H32 119.9 . . ?
C34 C33 C32 116.5(4) . . ?
C34 C33 C36 122.9(5) . . ?
C32 C33 C36 120.7(4) . . ?
C35 C34 C33 120.7(5) . . ?
C35 C34 H34 119.6 . . ?
C33 C34 H34 119.6 . . ?
N31 C35 C34 122.3(4) . . ?
N31 C35 H35 118.9 . . ?
C34 C35 H35 118.9 . . ?
C33 C36 C37 115.1(4) . . ?
C33 C36 H36A 108.5 . . ?
C37 C36 H36A 108.5 . . ?
C33 C36 H36B 108.5 . . ?
C37 C36 H36B 108.5 . . ?
H36A C36 H36B 107.5 . . ?
C38 C37 C36 110.7(4) . . ?
C38 C37 H37A 109.5 . . ?
C36 C37 H37A 109.5 . . ?
C38 C37 H37B 109.5 . . ?
C36 C37 H37B 109.5 . . ?
H37A C37 H37B 108.1 . . ?
C39 C38 C37 116.1(4) . . ?
C39 C38 H38A 108.3 . . ?
C37 C38 H38A 108.3 . . ?
C39 C38 H38B 108.3 . . ?
C37 C38 H38B 108.3 . . ?
H38A C38 H38B 107.4 . . ?
C310 C39 C313 116.3(4) . . ?
C310 C39 C38 122.2(4) . . ?
C313 C39 C38 121.5(4) . . ?
C39 C310 C311 120.6(4) . . ?
C39 C310 H310 119.7 . . ?
C311 C310 H310 119.7 . . ?
N32 C311 C310 122.5(4) . . ?
N32 C311 H311 118.7 . . ?
C310 C311 H311 118.7 . . ?
N32 C312 C313 122.5(4) . . ?
N32 C312 H312 118.7 . . ?
C313 C312 H312 118.7 . . ?
C312 C313 C39 120.1(5) . . ?
C312 C313 H313 119.9 . . ?
C39 C313 H313 119.9 . . ?
N1S C1S C2S 174.0(18) . . ?
C1S C2S H2S1 109.5 . . ?
C1S C2S H2S2 109.5 . . ?
H2S1 C2S H2S2 109.5 . . ?
C1S C2S H2S3 109.5 . . ?
H2S1 C2S H2S3 109.5 . . ?
H2S2 C2S H2S3 109.5 . . ?

loop_
_geom_bond_atom_site_label_1
_geom_bond_atom_site_label_2
_geom_bond_distance
_geom_bond_site_symmetry_2
_geom_bond_publ_flag
Zn1 O13 1.944(3) 2 ?
Zn1 N31 2.009(3) . ?
Zn1 O11 2.020(3) . ?
Zn1 O1 2.027(3) . ?
Zn2 O21 1.930(3) . ?
Zn2 O24 1.959(3) 1_455 ?
Zn2 O23 1.977(3) 2_776 ?
Zn2 N32 2.017(4) . ?
O1 H1A 0.86(3) . ?
O1 H1B 0.86(3) . ?
O11 C11 1.298(5) . ?
O12 C11 1.246(5) . ?
O13 C18 1.287(5) . ?
O13 Zn1 1.944(3) 2 ?
O14 C18 1.235(5) . ?
O21 C21 1.270(5) . ?
O22 C21 1.224(6) . ?
O23 C28 1.263(5) . ?
O23 Zn2 1.977(3) 2_776 ?
O24 C28 1.257(5) . ?
O24 Zn2 1.958(3) 1_655 ?
N31 C31 1.343(5) . ?
N31 C35 1.353(6) . ?
N32 C311 1.331(6) . ?
N32 C312 1.339(6) . ?
C11 C12 1.529(6) . ?
C12 C17 1.519(6) . ?
C12 C13 1.530(6) . ?
C12 H12 1.0000 . ?
C13 C14 1.518(6) . ?
C13 C18 1.534(6) . ?
C13 H13 1.0000 . ?
C14 C15 1.521(7) . ?
C14 H14A 0.9900 . ?
C14 H14B 0.9900 . ?
C15 C16 1.529(7) . ?
C15 H15A 0.9900 . ?
C15 H15B 0.9900 . ?
C16 C17 1.518(6) . ?
C16 H16A 0.9900 . ?
C16 H16B 0.9900 . ?
C17 H17A 0.9900 . ?
C17 H17B 0.9900 . ?
C21 C22 1.529(6) . ?
C22 C27 1.530(6) . ?
C22 C23 1.548(6) . ?
C22 H22 1.0000 . ?
C23 C28 1.509(6) . ?
C23 C24 1.544(6) . ?
C23 H23 1.0000 . ?
C24 C25 1.539(6) . ?
C24 H24A 0.9900 . ?
C24 H24B 0.9900 . ?
C25 C26 1.525(7) . ?
C25 H25A 0.9900 . ?
C25 H25B 0.9900 . ?
C26 C27 1.526(7) . ?
C26 H26A 0.9900 . ?
C26 H26B 0.9900 . ?
C27 H27A 0.9900 . ?
C27 H27B 0.9900 . ?
C31 C32 1.368(6) . ?
C31 H31 0.9500 . ?
C32 C33 1.395(7) . ?
C32 H32 0.9500 . ?
C33 C34 1.383(7) . ?
C33 C36 1.502(6) . ?
C34 C35 1.371(6) . ?
C34 H34 0.9500 . ?
C35 H35 0.9500 . ?
C36 C37 1.523(6) . ?
C36 H36A 0.9900 . ?
C36 H36B 0.9900 . ?
C37 C38 1.518(6) . ?
C37 H37A 0.9900 . ?
C37 H37B 0.9900 . ?
C38 C39 1.486(6) . ?
C38 H38A 0.9900 . ?
C38 H38B 0.9900 . ?
C39 C310 1.383(6) . ?
C39 C313 1.396(7) . ?
C310 C311 1.386(6) . ?
C310 H310 0.9500 . ?
C311 H311 0.9500 . ?
C312 C313 1.386(7) . ?
C312 H312 0.9500 . ?
C313 H313 0.9500 . ?
N1S C1S 1.103(2) . ?
C1S C2S 1.541(2) . ?
C2S H2S1 0.9800 . ?
C2S H2S2 0.9800 . ?
C2S H2S3 0.9800 . ?

loop_
_geom_torsion_atom_site_label_1
_geom_torsion_atom_site_label_2
_geom_torsion_atom_site_label_3
_geom_torsion_atom_site_label_4
_geom_torsion
_geom_torsion_site_symmetry_1
_geom_torsion_site_symmetry_2
_geom_torsion_site_symmetry_3
_geom_torsion_site_symmetry_4
_geom_torsion_publ_flag
O13 Zn1 O11 C11 85.2(2) 2 . . . ?
N31 Zn1 O11 C11 -75.2(3) . . . . ?
O1 Zn1 O11 C11 -176.5(2) . . . . ?
O24 Zn2 O21 C21 73.7(3) 1_455 . . . ?
O23 Zn2 O21 C21 -161.4(3) 2_776 . . . ?
N32 Zn2 O21 C21 -45.4(4) . . . . ?
O13 Zn1 N31 C31 155.7(3) 2 . . . ?
O11 Zn1 N31 C31 -54.3(4) . . . . ?
O1 Zn1 N31 C31 45.9(3) . . . . ?
O13 Zn1 N31 C35 -21.0(5) 2 . . . ?
O11 Zn1 N31 C35 129.0(4) . . . . ?
O1 Zn1 N31 C35 -130.8(4) . . . . ?
O21 Zn2 N32 C311 -170.1(3) . . . . ?
O24 Zn2 N32 C311 73.5(3) 1_455 . . . ?
O23 Zn2 N32 C311 -54.2(3) 2_776 . . . ?
O21 Zn2 N32 C312 11.6(4) . . . . ?
O24 Zn2 N32 C312 -104.8(4) 1_455 . . . ?
O23 Zn2 N32 C312 127.5(4) 2_776 . . . ?
Zn1 O11 C11 O12 1.8(4) . . . . ?
Zn1 O11 C11 C12 177.1(3) . . . . ?
O12 C11 C12 C17 -9.1(6) . . . . ?
O11 C11 C12 C17 175.7(3) . . . . ?
O12 C11 C12 C13 -137.1(4) . . . . ?
O11 C11 C12 C13 47.7(5) . . . . ?
C17 C12 C13 C14 55.9(5) . . . . ?
C11 C12 C13 C14 -175.3(3) . . . . ?
C17 C12 C13 C18 -70.2(5) . . . . ?
C11 C12 C13 C18 58.6(5) . . . . ?
C12 C13 C14 C15 -54.9(5) . . . . ?
C18 C13 C14 C15 71.7(5) . . . . ?
C13 C14 C15 C16 54.3(5) . . . . ?
C14 C15 C16 C17 -54.7(6) . . . . ?
C15 C16 C17 C12 55.2(5) . . . . ?
C13 C12 C17 C16 -55.8(5) . . . . ?
C11 C12 C17 C16 175.5(4) . . . . ?
Zn1 O13 C18 O14 0.1(5) 2 . . . ?
Zn1 O13 C18 C13 -178.6(3) 2 . . . ?
C14 C13 C18 O14 32.7(6) . . . . ?
C12 C13 C18 O14 158.4(4) . . . . ?
C14 C13 C18 O13 -148.5(4) . . . . ?
C12 C13 C18 O13 -22.8(5) . . . . ?
Zn2 O21 C21 O22 18.3(6) . . . . ?
Zn2 O21 C21 C22 -160.3(3) . . . . ?
O22 C21 C22 C27 -16.6(7) . . . . ?
O21 C21 C22 C27 161.9(4) . . . . ?
O22 C21 C22 C23 -140.2(5) . . . . ?
O21 C21 C22 C23 38.4(5) . . . . ?
C21 C22 C23 C28 -62.5(5) . . . . ?
C27 C22 C23 C28 171.7(4) . . . . ?
C21 C22 C23 C24 67.2(4) . . . . ?
C27 C22 C23 C24 -58.6(5) . . . . ?
C28 C23 C24 C25 -171.8(4) . . . . ?
C22 C23 C24 C25 58.9(5) . . . . ?
C23 C24 C25 C26 -56.3(6) . . . . ?
C24 C25 C26 C27 53.8(6) . . . . ?
C25 C26 C27 C22 -54.1(6) . . . . ?
C21 C22 C27 C26 -67.7(5) . . . . ?
C23 C22 C27 C26 56.1(5) . . . . ?
Zn2 O24 C28 O23 -88.1(8) 1_655 . . . ?
Zn2 O24 C28 C23 97.8(7) 1_655 . . . ?
Zn2 O23 C28 O24 11.0(6) 2_776 . . . ?
Zn2 O23 C28 C23 -175.0(3) 2_776 . . . ?
C24 C23 C28 O24 173.2(4) . . . . ?
C22 C23 C28 O24 -59.3(5) . . . . ?
C24 C23 C28 O23 -1.1(6) . . . . ?
C22 C23 C28 O23 126.4(4) . . . . ?
C35 N31 C31 C32 0.2(7) . . . . ?
Zn1 N31 C31 C32 -176.8(4) . . . . ?
N31 C31 C32 C33 0.4(7) . . . . ?
C31 C32 C33 C34 -1.2(7) . . . . ?
C31 C32 C33 C36 179.0(5) . . . . ?
C32 C33 C34 C35 1.5(7) . . . . ?
C36 C33 C34 C35 -178.8(5) . . . . ?
C31 N31 C35 C34 0.1(7) . . . . ?
Zn1 N31 C35 C34 176.8(4) . . . . ?
C33 C34 C35 N31 -0.9(8) . . . . ?
C34 C33 C36 C37 -52.8(7) . . . . ?
C32 C33 C36 C37 127.0(5) . . . . ?
C33 C36 C37 C38 -170.7(5) . . . . ?
C36 C37 C38 C39 -170.1(4) . . . . ?
C37 C38 C39 C310 130.7(5) . . . . ?
C37 C38 C39 C313 -50.3(7) . . . . ?
C313 C39 C310 C311 0.9(7) . . . . ?
C38 C39 C310 C311 180.0(4) . . . . ?
C312 N32 C311 C310 -2.0(6) . . . . ?
Zn2 N32 C311 C310 179.6(3) . . . . ?
C39 C310 C311 N32 0.4(7) . . . . ?
C311 N32 C312 C313 2.2(7) . . . . ?
Zn2 N32 C312 C313 -179.5(4) . . . . ?
N32 C312 C313 C39 -0.9(8) . . . . ?
C310 C39 C313 C312 -0.7(7) . . . . ?
C38 C39 C313 C312 -179.8(4) . . . . ?
